data_7160592
loop_
_publ_author_name
'Zhang, Xin'
'Luo, Yuhang'
'Zhao, Xinjie'
'Xiao, Tiebo'
'Jiang, Yubo'
'Qin, Guiping'
'Wei, Yubo'

_publ_section_title
;
 Iron-catalyzed regioselective reductive cyclotrimerization of alkynyl
 bromides to 1,2,4-substituted arenes and D<sub>3</sub>-arenes.
;
_journal_issue 27
_journal_name_full 'Organic &amp; biomolecular chemistry'
_journal_page_first 6551
_journal_page_last 6556
_journal_paper_doi 10.1039/d5ob00674k
_journal_volume 23
_journal_year 2025
_chemical_formula_moiety 'C24 H18'
_chemical_formula_sum 'C24 H18'
_chemical_formula_weight 306.38
_space_group_crystal_system orthorhombic
_space_group_IT_number 61
_space_group_name_Hall '-P 2ac 2ab'
_space_group_name_H-M_alt 'P b c a'
_atom_sites_solution_hydrogens geom
_atom_sites_solution_primary direct
_audit_creation_date 2024-06-06
_audit_creation_method
;
Olex2 1.5-beta
(compiled 2022.04.07 svn.rca3783a0 for OlexSys, GUI svn.r6439)
;
_audit_update_record
;
2024-06-07 deposited with the CCDC.	2025-06-12 downloaded from the CCDC.
;
_cell_angle_alpha 90
_cell_angle_beta 90
_cell_angle_gamma 90
_cell_formula_units_Z 8
_cell_length_a 10.3109(6)
_cell_length_b 17.7703(11)
_cell_length_c 18.3580(9)
_cell_measurement_reflns_used 5581
_cell_measurement_temperature 142(50)
_cell_measurement_theta_max 73.1590
_cell_measurement_theta_min 4.8220
_cell_volume 3363.7(3)
_computing_cell_refinement 'CrysAlisPro 1.171.43.92a (Rigaku OD, 2023)'
_computing_data_collection 'CrysAlisPro 1.171.43.92a (Rigaku OD, 2023)'
_computing_data_reduction 'CrysAlisPro 1.171.43.92a (Rigaku OD, 2023)'
_computing_molecular_graphics 'Olex2 1.5-beta (Dolomanov et al., 2009)'
_computing_publication_material 'Olex2 1.5-beta (Dolomanov et al., 2009)'
_computing_structure_refinement 'SHELXL 2018/3 (Sheldrick, 2015)'
_computing_structure_solution 'SHELXS  (Sheldrick, 2008)'
_diffrn_ambient_environment N~2~
_diffrn_ambient_temperature 142(50)
_diffrn_detector 'Hybrid Pixel Array Detector'
_diffrn_detector_area_resol_mean 10.0000
_diffrn_detector_type HyPix
_diffrn_measured_fraction_theta_full 0.977
_diffrn_measured_fraction_theta_max 0.942
_diffrn_measurement_details
;
List of Runs (angles in degrees, time in seconds):

  # Type    Start    End  Width  t~exp~   \w     \q     \k     \f   Frames
#--------------------------------------------------------------------------
  1  \w     79.00 170.00   0.50    0.50    --   99.00 126.00  93.00  182
  2  \w    130.00 168.00   0.50    0.50    --   99.00 111.00  11.00   76
  3  \w     27.00  52.00   0.50    0.50    --   99.00 -45.00  90.00   50
  4  \w    -28.00  21.00   0.50    0.30    --   46.12 -15.00  77.00   98
  5  \w     27.00  52.00   0.50    0.50    --   99.00 -45.00   0.00   50
  6  \w     28.00  53.00   0.50    0.50    --   99.00 -45.00-120.00   50
  7  \w     43.00  78.00   0.50    0.30    --   46.12-125.00 -60.00   70
  8  \w     39.00 102.00   0.50    0.50    --   99.00-125.00  30.00  126
  9  \w    -18.00  27.00   0.50    0.30    --  -46.12  19.00 -60.00   90
 10  \w     -7.00  30.00   0.50    0.30    --  -46.12  15.00-112.00   74
 11  \w   -109.00 -34.00   0.50    0.50    --  -99.00 125.00-120.00  150
 12  \w   -172.00 -89.00   0.50    0.50    --  -99.00 -15.00  77.00  166
;
_diffrn_measurement_device 'four-circle diffractometer'
_diffrn_measurement_device_type 'XtaLAB Synergy R, DW system, HyPix'
_diffrn_measurement_method '\w scans'
_diffrn_orient_matrix_type 'CrysAlisPro convention (1999,Acta A55,543-557)'
_diffrn_orient_matrix_UB_11 0.1197196000
_diffrn_orient_matrix_UB_12 0.0484691000
_diffrn_orient_matrix_UB_13 0.0178745000
_diffrn_orient_matrix_UB_21 -0.0842922000
_diffrn_orient_matrix_UB_22 0.0714096000
_diffrn_orient_matrix_UB_23 -0.0041963000
_diffrn_orient_matrix_UB_31 -0.0302489000
_diffrn_orient_matrix_UB_32 -0.0069731000
_diffrn_orient_matrix_UB_33 0.0819332000
_diffrn_radiation_monochromator mirror
_diffrn_radiation_probe x-ray
_diffrn_radiation_type 'Cu K\a'
_diffrn_radiation_wavelength 1.54184
_diffrn_reflns_av_R_equivalents 0.0518
_diffrn_reflns_av_unetI/netI 0.0535
_diffrn_reflns_Laue_measured_fraction_full 0.977
_diffrn_reflns_Laue_measured_fraction_max 0.942
_diffrn_reflns_limit_h_max 12
_diffrn_reflns_limit_h_min -12
_diffrn_reflns_limit_k_max 19
_diffrn_reflns_limit_k_min -21
_diffrn_reflns_limit_l_max 22
_diffrn_reflns_limit_l_min -8
_diffrn_reflns_number 10988
_diffrn_reflns_point_group_measured_fraction_full 0.977
_diffrn_reflns_point_group_measured_fraction_max 0.942
_diffrn_reflns_theta_full 67.684
_diffrn_reflns_theta_max 73.344
_diffrn_reflns_theta_min 4.818
_diffrn_source 'Rotating-anode X-ray tube'
_diffrn_source_type 'Rigaku (Cu) X-ray Source'
_exptl_absorpt_coefficient_mu 0.516
_exptl_absorpt_correction_T_max 1.00000
_exptl_absorpt_correction_T_min 0.21673
_exptl_absorpt_correction_type multi-scan
_exptl_absorpt_process_details
;
CrysAlisPro 1.171.43.92a (Rigaku Oxford Diffraction, 2023)
Empirical absorption correction using spherical harmonics,
implemented in SCALE3 ABSPACK scaling algorithm.
;
_exptl_crystal_colour 'clear light colourless'
_exptl_crystal_density_diffrn 1.210
_exptl_crystal_description block
_exptl_crystal_F_000 1296
_exptl_crystal_size_max 0.15
_exptl_crystal_size_mid 0.12
_exptl_crystal_size_min 0.1
_refine_diff_density_max 0.222
_refine_diff_density_min -0.372
_refine_diff_density_rms 0.056
_refine_ls_extinction_coef 0.0015(3)
_refine_ls_extinction_expression Fc^*^=kFc[1+0.001xFc^2^\l^3^/sin(2\q)]^-1/4^
_refine_ls_extinction_method 'SHELXL-2018/3 (Sheldrick 2018)'
_refine_ls_goodness_of_fit_ref 1.127
_refine_ls_hydrogen_treatment constr
_refine_ls_matrix_type full
_refine_ls_number_parameters 218
_refine_ls_number_reflns 3185
_refine_ls_number_restraints 0
_refine_ls_restrained_S_all 1.127
_refine_ls_R_factor_all 0.0687
_refine_ls_R_factor_gt 0.0562
_refine_ls_shift/su_max 0.000
_refine_ls_shift/su_mean 0.000
_refine_ls_structure_factor_coef Fsqd
_refine_ls_weighting_details 'w=1/[\s^2^(Fo^2^)+(0.0851P)^2^+1.3343P] where P=(Fo^2^+2Fc^2^)/3'
_refine_ls_weighting_scheme calc
_refine_ls_wR_factor_gt 0.1621
_refine_ls_wR_factor_ref 0.1777
_reflns_Friedel_coverage 0.000
_reflns_number_gt 2560
_reflns_number_total 3185
_reflns_threshold_expression 'I > 2\s(I)'
_cod_data_source_file d5ob00674k2.cif
_cod_data_source_block 363-3
_cod_depositor_comments 'Adding full bibliography for 7160592.cif.'
_cod_database_code 7160592
_shelx_shelxl_version_number 2018/3
_chemical_oxdiff_formula 'C H O N S'
_shelx_space_group_comment
;
The symmetry employed for this shelxl refinement is uniquely defined
by the following loop, which should always be used as a source of
symmetry information in preference to the above space-group names.
They are only intended as comments.
;
_olex2_refinement_description
;
1. Fixed Uiso
 At 1.2 times of:
  All C(H) groups
2.a Aromatic/amide H refined with riding coordinates:
 C2(H2), C3(H3), C6(H6), C8(H8), C9(H9), C10(H10), C11(H11), C12(H12),
 C14(H14), C15(H15), C16(H16), C17(H17), C18(H18), C20(H20), C21(H21), C22(H22),
  C23(H23), C24(H24)
;
_olex2_submission_special_instructions 'No special instructions were received'
_oxdiff_exptl_absorpt_empirical_details
;
Empirical correction (ABSPACK) includes:
- Absorption correction using spherical harmonics
- Frame scaling
;
_oxdiff_exptl_absorpt_empirical_full_max 3.702
_oxdiff_exptl_absorpt_empirical_full_min 0.428

loop_
_space_group_symop_operation_xyz
'x, y, z'
'-x+1/2, -y, z+1/2'
'-x, y+1/2, -z+1/2'
'x+1/2, -y+1/2, -z'
'-x, -y, -z'
'x-1/2, y, -z-1/2'
'x, -y-1/2, z-1/2'
'-x-1/2, y-1/2, z'

loop_
_atom_site_label
_atom_site_type_symbol
_atom_site_fract_x
_atom_site_fract_y
_atom_site_fract_z
_atom_site_U_iso_or_equiv
_atom_site_adp_type
_atom_site_occupancy
_atom_site_site_symmetry_order
_atom_site_calc_flag
_atom_site_refinement_flags_posn
_atom_site_refinement_flags_adp
_atom_site_refinement_flags_occupancy
_atom_site_disorder_assembly
_atom_site_disorder_group
C1 C 0.7829(2) 0.54427(11) 0.51196(10) 0.0295(5) Uani 1 1 d . . . . .
C2 C 0.8326(2) 0.47145(11) 0.50706(11) 0.0312(5) Uani 1 1 d . . . . .
H2 H 0.904750 0.461718 0.476274 0.037 Uiso 1 1 calc R U . . .
C3 C 0.7779(2) 0.41321(12) 0.54661(10) 0.0315(5) Uani 1 1 d . . . . .
H3 H 0.814504 0.364281 0.543144 0.038 Uiso 1 1 calc R U . . .
C4 C 0.66980(19) 0.42463(11) 0.59170(10) 0.0285(5) Uani 1 1 d . . . . .
C5 C 0.6187(2) 0.49763(11) 0.59779(10) 0.0297(5) Uani 1 1 d . . . . .
C6 C 0.6762(2) 0.55598(12) 0.55780(11) 0.0312(5) Uani 1 1 d . . . . .
H6 H 0.641480 0.605314 0.561955 0.037 Uiso 1 1 calc R U . . .
C7 C 0.83942(19) 0.60768(11) 0.46964(10) 0.0290(5) Uani 1 1 d . . . . .
C8 C 0.8570(2) 0.67850(12) 0.50095(11) 0.0381(5) Uani 1 1 d . . . . .
H8 H 0.832079 0.686673 0.550137 0.046 Uiso 1 1 calc R U . . .
C9 C 0.9103(3) 0.73703(13) 0.46110(12) 0.0424(6) Uani 1 1 d . . . . .
H9 H 0.921453 0.784923 0.483216 0.051 Uiso 1 1 calc R U . . .
C10 C 0.9474(2) 0.72643(12) 0.38954(12) 0.0363(5) Uani 1 1 d . . . . .
H10 H 0.983894 0.766770 0.362466 0.044 Uiso 1 1 calc R U . . .
C11 C 0.9308(2) 0.65638(12) 0.35755(11) 0.0340(5) Uani 1 1 d . . . . .
H11 H 0.956079 0.648630 0.308354 0.041 Uiso 1 1 calc R U . . .
C12 C 0.8773(2) 0.59743(12) 0.39737(11) 0.0326(5) Uani 1 1 d . . . . .
H12 H 0.866512 0.549607 0.375058 0.039 Uiso 1 1 calc R U . . .
C13 C 0.5072(2) 0.51679(11) 0.64606(11) 0.0302(5) Uani 1 1 d . . . . .
C14 C 0.5029(2) 0.49383(12) 0.71893(11) 0.0340(5) Uani 1 1 d . . . . .
H14 H 0.570478 0.463197 0.737793 0.041 Uiso 1 1 calc R U . . .
C15 C 0.4013(2) 0.51509(13) 0.76411(12) 0.0393(5) Uani 1 1 d . . . . .
H15 H 0.399538 0.498860 0.813406 0.047 Uiso 1 1 calc R U . . .
C16 C 0.3026(2) 0.55998(12) 0.73717(13) 0.0395(5) Uani 1 1 d . . . . .
H16 H 0.233332 0.574865 0.768091 0.047 Uiso 1 1 calc R U . . .
C17 C 0.3049(2) 0.58316(12) 0.66528(12) 0.0376(5) Uani 1 1 d . . . . .
H17 H 0.236999 0.613852 0.646769 0.045 Uiso 1 1 calc R U . . .
C18 C 0.4065(2) 0.56152(11) 0.62009(11) 0.0336(5) Uani 1 1 d . . . . .
H18 H 0.407118 0.577510 0.570710 0.040 Uiso 1 1 calc R U . . .
C19 C 0.6124(2) 0.35774(11) 0.62885(11) 0.0316(5) Uani 1 1 d . . . . .
C20 C 0.4804(2) 0.34102(12) 0.62368(12) 0.0349(5) Uani 1 1 d . . . . .
H20 H 0.424163 0.374450 0.598507 0.042 Uiso 1 1 calc R U . . .
C21 C 0.4303(2) 0.27591(13) 0.65500(13) 0.0413(6) Uani 1 1 d . . . . .
H21 H 0.340557 0.264804 0.650504 0.050 Uiso 1 1 calc R U . . .
C22 C 0.5110(3) 0.22723(12) 0.69272(12) 0.0418(6) Uani 1 1 d . . . . .
H22 H 0.476627 0.182847 0.714171 0.050 Uiso 1 1 calc R U . . .
C23 C 0.6417(2) 0.24353(12) 0.69902(12) 0.0385(5) Uani 1 1 d . . . . .
H23 H 0.697190 0.210436 0.725124 0.046 Uiso 1 1 calc R U . . .
C24 C 0.6921(2) 0.30824(12) 0.66722(11) 0.0337(5) Uani 1 1 d . . . . .
H24 H 0.782033 0.318898 0.671690 0.040 Uiso 1 1 calc R U . . .

loop_
_atom_site_aniso_label
_atom_site_aniso_U_11
_atom_site_aniso_U_22
_atom_site_aniso_U_33
_atom_site_aniso_U_23
_atom_site_aniso_U_13
_atom_site_aniso_U_12
C1 0.0304(11) 0.0326(10) 0.0256(9) 0.0008(8) -0.0037(8) -0.0015(8)
C2 0.0285(10) 0.0374(11) 0.0278(10) 0.0010(8) -0.0003(8) 0.0010(8)
C3 0.0310(11) 0.0343(10) 0.0293(10) 0.0012(8) -0.0028(8) 0.0008(9)
C4 0.0286(10) 0.0306(10) 0.0262(9) 0.0020(8) -0.0051(8) -0.0001(8)
C5 0.0288(10) 0.0358(10) 0.0244(9) 0.0012(8) -0.0036(8) -0.0007(8)
C6 0.0336(11) 0.0336(10) 0.0264(10) 0.0006(8) -0.0007(8) 0.0013(8)
C7 0.0282(10) 0.0309(10) 0.0278(10) -0.0002(8) -0.0008(8) -0.0005(8)
C8 0.0495(14) 0.0363(11) 0.0286(10) -0.0015(9) 0.0040(9) -0.0055(10)
C9 0.0556(15) 0.0371(12) 0.0345(12) -0.0054(9) 0.0027(10) -0.0083(10)
C10 0.0408(12) 0.0334(10) 0.0347(11) 0.0043(9) 0.0000(9) -0.0042(9)
C11 0.0367(12) 0.0369(11) 0.0284(10) 0.0003(8) 0.0037(8) -0.0006(9)
C12 0.0335(11) 0.0342(10) 0.0302(10) -0.0001(8) -0.0001(8) -0.0010(9)
C13 0.0304(10) 0.0302(10) 0.0298(10) -0.0014(8) 0.0011(8) -0.0032(8)
C14 0.0346(11) 0.0357(11) 0.0317(11) 0.0020(9) 0.0004(8) -0.0023(9)
C15 0.0460(13) 0.0402(11) 0.0316(11) -0.0011(9) 0.0068(10) -0.0095(10)
C16 0.0386(12) 0.0347(11) 0.0452(13) -0.0088(9) 0.0122(10) -0.0060(9)
C17 0.0345(11) 0.0308(10) 0.0474(13) -0.0048(9) 0.0010(9) 0.0007(9)
C18 0.0349(11) 0.0346(10) 0.0314(11) -0.0011(9) -0.0004(9) -0.0018(9)
C19 0.0353(11) 0.0340(10) 0.0255(10) -0.0013(8) 0.0004(8) -0.0003(9)
C20 0.0341(12) 0.0334(10) 0.0372(11) -0.0004(9) -0.0034(9) -0.0022(9)
C21 0.0380(12) 0.0421(12) 0.0437(12) -0.0043(10) 0.0046(10) -0.0084(10)
C22 0.0540(15) 0.0329(11) 0.0386(12) 0.0004(9) 0.0073(10) -0.0078(10)
C23 0.0508(14) 0.0326(10) 0.0323(11) 0.0028(9) -0.0007(10) 0.0019(10)
C24 0.0355(11) 0.0353(11) 0.0302(10) -0.0001(9) -0.0006(8) -0.0011(9)

loop_
_atom_type_symbol
_atom_type_description
_atom_type_scat_dispersion_real
_atom_type_scat_dispersion_imag
_atom_type_scat_source
C C 0.0181 0.0091 'International Tables Vol C Tables 4.2.6.8 and 6.1.1.4'
H H 0.0000 0.0000 'International Tables Vol C Tables 4.2.6.8 and 6.1.1.4'

loop_
_geom_angle_atom_site_label_1
_geom_angle_atom_site_label_2
_geom_angle_atom_site_label_3
_geom_angle
_geom_angle_site_symmetry_1
_geom_angle_site_symmetry_3
_geom_angle_publ_flag
C2 C1 C6 117.73(18) . . ?
C2 C1 C7 121.65(19) . . ?
C6 C1 C7 120.61(18) . . ?
C1 C2 H2 119.7 . . ?
C3 C2 C1 120.7(2) . . ?
C3 C2 H2 119.7 . . ?
C2 C3 H3 119.2 . . ?
C2 C3 C4 121.67(19) . . ?
C4 C3 H3 119.2 . . ?
C3 C4 C5 118.59(18) . . ?
C3 C4 C19 118.00(18) . . ?
C5 C4 C19 123.38(18) . . ?
C4 C5 C13 123.20(18) . . ?
C6 C5 C4 118.87(19) . . ?
C6 C5 C13 117.92(18) . . ?
C1 C6 C5 122.47(19) . . ?
C1 C6 H6 118.8 . . ?
C5 C6 H6 118.8 . . ?
C8 C7 C1 121.25(18) . . ?
C12 C7 C1 120.52(18) . . ?
C12 C7 C8 118.23(19) . . ?
C7 C8 H8 119.6 . . ?
C9 C8 C7 120.74(19) . . ?
C9 C8 H8 119.6 . . ?
C8 C9 H9 119.7 . . ?
C10 C9 C8 120.7(2) . . ?
C10 C9 H9 119.7 . . ?
C9 C10 H10 120.3 . . ?
C9 C10 C11 119.4(2) . . ?
C11 C10 H10 120.3 . . ?
C10 C11 H11 119.9 . . ?
C10 C11 C12 120.14(19) . . ?
C12 C11 H11 119.9 . . ?
C7 C12 H12 119.6 . . ?
C11 C12 C7 120.83(19) . . ?
C11 C12 H12 119.6 . . ?
C14 C13 C5 121.78(19) . . ?
C18 C13 C5 120.14(18) . . ?
C18 C13 C14 118.01(19) . . ?
C13 C14 H14 119.5 . . ?
C15 C14 C13 121.1(2) . . ?
C15 C14 H14 119.5 . . ?
C14 C15 H15 120.1 . . ?
C16 C15 C14 119.9(2) . . ?
C16 C15 H15 120.1 . . ?
C15 C16 H16 120.0 . . ?
C17 C16 C15 120.0(2) . . ?
C17 C16 H16 120.0 . . ?
C16 C17 H17 120.0 . . ?
C16 C17 C18 120.0(2) . . ?
C18 C17 H17 120.0 . . ?
C13 C18 H18 119.5 . . ?
C17 C18 C13 121.05(19) . . ?
C17 C18 H18 119.5 . . ?
C20 C19 C4 121.67(18) . . ?
C24 C19 C4 119.94(19) . . ?
C24 C19 C20 118.33(19) . . ?
C19 C20 H20 119.7 . . ?
C21 C20 C19 120.7(2) . . ?
C21 C20 H20 119.7 . . ?
C20 C21 H21 119.9 . . ?
C22 C21 C20 120.2(2) . . ?
C22 C21 H21 119.9 . . ?
C21 C22 H22 120.1 . . ?
C23 C22 C21 119.7(2) . . ?
C23 C22 H22 120.1 . . ?
C22 C23 H23 119.9 . . ?
C22 C23 C24 120.1(2) . . ?
C24 C23 H23 119.9 . . ?
C19 C24 H24 119.6 . . ?
C23 C24 C19 120.9(2) . . ?
C23 C24 H24 119.6 . . ?

loop_
_geom_bond_atom_site_label_1
_geom_bond_atom_site_label_2
_geom_bond_distance
_geom_bond_site_symmetry_2
_geom_bond_publ_flag
C1 C2 1.395(3) . ?
C1 C6 1.400(3) . ?
C1 C7 1.488(3) . ?
C2 H2 0.9500 . ?
C2 C3 1.384(3) . ?
C3 H3 0.9500 . ?
C3 C4 1.403(3) . ?
C4 C5 1.405(3) . ?
C4 C19 1.493(3) . ?
C5 C6 1.402(3) . ?
C5 C13 1.491(3) . ?
C6 H6 0.9500 . ?
C7 C8 1.395(3) . ?
C7 C12 1.395(3) . ?
C8 H8 0.9500 . ?
C8 C9 1.385(3) . ?
C9 H9 0.9500 . ?
C9 C10 1.381(3) . ?
C10 H10 0.9500 . ?
C10 C11 1.387(3) . ?
C11 H11 0.9500 . ?
C11 C12 1.391(3) . ?
C12 H12 0.9500 . ?
C13 C14 1.399(3) . ?
C13 C18 1.393(3) . ?
C14 H14 0.9500 . ?
C14 C15 1.388(3) . ?
C15 H15 0.9500 . ?
C15 C16 1.384(3) . ?
C16 H16 0.9500 . ?
C16 C17 1.383(3) . ?
C17 H17 0.9500 . ?
C17 C18 1.391(3) . ?
C18 H18 0.9500 . ?
C19 C20 1.396(3) . ?
C19 C24 1.395(3) . ?
C20 H20 0.9500 . ?
C20 C21 1.391(3) . ?
C21 H21 0.9500 . ?
C21 C22 1.385(3) . ?
C22 H22 0.9500 . ?
C22 C23 1.384(3) . ?
C23 H23 0.9500 . ?
C23 C24 1.390(3) . ?
C24 H24 0.9500 . ?

loop_
_geom_torsion_atom_site_label_1
_geom_torsion_atom_site_label_2
_geom_torsion_atom_site_label_3
_geom_torsion_atom_site_label_4
_geom_torsion
_geom_torsion_site_symmetry_1
_geom_torsion_site_symmetry_2
_geom_torsion_site_symmetry_3
_geom_torsion_site_symmetry_4
_geom_torsion_publ_flag
C1 C2 C3 C4 1.2(3) . . . . ?
C1 C7 C8 C9 179.7(2) . . . . ?
C1 C7 C12 C11 -179.71(19) . . . . ?
C2 C1 C6 C5 -0.4(3) . . . . ?
C2 C1 C7 C8 -138.3(2) . . . . ?
C2 C1 C7 C12 41.2(3) . . . . ?
C2 C3 C4 C5 -1.6(3) . . . . ?
C2 C3 C4 C19 176.40(18) . . . . ?
C3 C4 C5 C6 1.0(3) . . . . ?
C3 C4 C5 C13 -177.74(18) . . . . ?
C3 C4 C19 C20 -127.5(2) . . . . ?
C3 C4 C19 C24 49.6(3) . . . . ?
C4 C5 C6 C1 0.0(3) . . . . ?
C4 C5 C13 C14 48.7(3) . . . . ?
C4 C5 C13 C18 -134.2(2) . . . . ?
C4 C19 C20 C21 176.03(19) . . . . ?
C4 C19 C24 C23 -176.63(19) . . . . ?
C5 C4 C19 C20 50.4(3) . . . . ?
C5 C4 C19 C24 -132.5(2) . . . . ?
C5 C13 C14 C15 176.97(19) . . . . ?
C5 C13 C18 C17 -176.76(19) . . . . ?
C6 C1 C2 C3 -0.2(3) . . . . ?
C6 C1 C7 C8 42.3(3) . . . . ?
C6 C1 C7 C12 -138.2(2) . . . . ?
C6 C5 C13 C14 -130.0(2) . . . . ?
C6 C5 C13 C18 47.0(3) . . . . ?
C7 C1 C2 C3 -179.59(18) . . . . ?
C7 C1 C6 C5 179.01(18) . . . . ?
C7 C8 C9 C10 -0.1(4) . . . . ?
C8 C7 C12 C11 -0.2(3) . . . . ?
C8 C9 C10 C11 0.0(4) . . . . ?
C9 C10 C11 C12 0.0(3) . . . . ?
C10 C11 C12 C7 0.1(3) . . . . ?
C12 C7 C8 C9 0.2(3) . . . . ?
C13 C5 C6 C1 178.77(18) . . . . ?
C13 C14 C15 C16 -0.3(3) . . . . ?
C14 C13 C18 C17 0.4(3) . . . . ?
C14 C15 C16 C17 0.4(3) . . . . ?
C15 C16 C17 C18 -0.2(3) . . . . ?
C16 C17 C18 C13 -0.2(3) . . . . ?
C18 C13 C14 C15 -0.1(3) . . . . ?
C19 C4 C5 C6 -176.89(18) . . . . ?
C19 C4 C5 C13 4.4(3) . . . . ?
C19 C20 C21 C22 0.9(3) . . . . ?
C20 C19 C24 C23 0.5(3) . . . . ?
C20 C21 C22 C23 -0.1(3) . . . . ?
C21 C22 C23 C24 -0.4(3) . . . . ?
C22 C23 C24 C19 0.2(3) . . . . ?
C24 C19 C20 C21 -1.1(3) . . . . ?
